data_4036791
loop_
_publ_author_name
'Gregoli\'nski, Janusz'
'\'Slepokura, Katarzyna'
'Pa\'ckowski, Tomasz'
'Panek, Jaros\/law'
'Stefanowicz, Piotr'
'Lisowski, Jerzy'

_publ_section_title
;
 From 2 + 2 to 8 + 8 Condensation Products of Diamine and Dialdehyde:
 Giant Container-Shaped Macrocycles for Multiple Anion Binding.
;
_journal_issue 13
_journal_name_full 'The Journal of organic chemistry'
_journal_page_first 5285
_journal_page_last 5294
_journal_paper_doi 10.1021/acs.joc.6b00531
_journal_volume 81
_journal_year 2016
_chemical_formula_moiety 'C36 H57 N9, 6(Cl), 9.2(H2 O)'
_chemical_formula_sum 'C36 H75.4 Cl6 N9 O9.2'
_chemical_formula_weight 994.35
_space_group_crystal_system triclinic
_space_group_IT_number 2
_space_group_name_Hall '-P 1'
_space_group_name_H-M_alt 'P -1'
_atom_sites_solution_hydrogens difmap
_atom_sites_solution_primary direct
_atom_sites_solution_secondary difmap
_audit_creation_method SHELXL-2014/7
_cell_angle_alpha 102.45(4)
_cell_angle_beta 102.42(3)
_cell_angle_gamma 96.33(3)
_cell_formula_units_Z 2
_cell_length_a 11.810(4)
_cell_length_b 12.323(5)
_cell_length_c 18.403(8)
_cell_measurement_reflns_used 9221
_cell_measurement_temperature 100(2)
_cell_measurement_theta_max 36.82
_cell_measurement_theta_min 2.92
_cell_volume 2519.4(18)
_computing_cell_refinement
;
CrysAlis RED, Oxford Diffraction Ltd.,
Version 1.171.33.66 (release 28-04-2010 CrysAlis171 .NET)
(compiled Apr 28 2010,14:27:37)
;
_computing_data_collection
;
CrysAlis CCD, Oxford Diffraction Ltd.,
Version 1.171.33.66 (release 28-04-2010 CrysAlis171 .NET)
(compiled Apr 28 2010,14:27:37)
;
_computing_data_reduction
;
CrysAlis RED, Oxford Diffraction Ltd.,
Version 1.171.33.66 (release 28-04-2010 CrysAlis171 .NET)
(compiled Apr 28 2010,14:27:37)
;
_computing_structure_refinement 'SHELXL-2014/7 (Sheldrick, 2014)'
_computing_structure_solution 'SHELXS-97 (Sheldrick, 2008)'
_diffrn_ambient_temperature 100(2)
_diffrn_detector_area_resol_mean 8.3359
_diffrn_measured_fraction_theta_full 0.995
_diffrn_measured_fraction_theta_max 0.919
_diffrn_measurement_device_type
;
Kuma KM4-CCD kappa-geometry diffractometer 
with a Sapphire2 CCD camera 
;
_diffrn_measurement_method 'omega scan'
_diffrn_radiation_type MoK\a
_diffrn_radiation_wavelength 0.71073
_diffrn_reflns_av_R_equivalents 0.0525
_diffrn_reflns_av_unetI/netI 0.0881
_diffrn_reflns_Laue_measured_fraction_full 0.995
_diffrn_reflns_Laue_measured_fraction_max 0.919
_diffrn_reflns_limit_h_max 15
_diffrn_reflns_limit_h_min -15
_diffrn_reflns_limit_k_max 16
_diffrn_reflns_limit_k_min -16
_diffrn_reflns_limit_l_max 24
_diffrn_reflns_limit_l_min -24
_diffrn_reflns_number 27298
_diffrn_reflns_point_group_measured_fraction_full 0.995
_diffrn_reflns_point_group_measured_fraction_max 0.919
_diffrn_reflns_theta_full 25.242
_diffrn_reflns_theta_max 29.065
_diffrn_reflns_theta_min 2.931
_diffrn_source 'Enhance (Mo) X-ray Source'
_exptl_absorpt_coefficient_mu 0.397
_exptl_absorpt_correction_T_max 1.000
_exptl_absorpt_correction_T_min 0.946
_exptl_absorpt_correction_type multi-scan
_exptl_absorpt_process_details
;
CrysAlis RED, Oxford Diffraction Ltd.,
Version 1.171.33.66 (release 28-04-2010 CrysAlis171 .NET)
(compiled Apr 28 2010,14:27:37)
Empirical absorption correction using spherical harmonics,
 implemented in SCALE3 ABSPACK scaling algorithm.
;
_exptl_crystal_colour colourless
_exptl_crystal_density_diffrn 1.311
_exptl_crystal_description plate
_exptl_crystal_F_000 1060
_exptl_crystal_size_max 0.31
_exptl_crystal_size_mid 0.11
_exptl_crystal_size_min 0.09
_refine_diff_density_max 0.853
_refine_diff_density_min -0.662
_refine_diff_density_rms 0.104
_refine_ls_extinction_method none
_refine_ls_goodness_of_fit_ref 1.060
_refine_ls_hydrogen_treatment constr
_refine_ls_matrix_type full
_refine_ls_number_parameters 572
_refine_ls_number_reflns 12373
_refine_ls_number_restraints 25
_refine_ls_restrained_S_all 1.059
_refine_ls_R_factor_all 0.1122
_refine_ls_R_factor_gt 0.0696
_refine_ls_shift/su_max 0.000
_refine_ls_shift/su_mean 0.000
_refine_ls_structure_factor_coef Fsqd
_refine_ls_weighting_details 'w=1/[\s^2^(Fo^2^)+(0.1167P)^2^] where P=(Fo^2^+2Fc^2^)/3'
_refine_ls_weighting_scheme calc
_refine_ls_wR_factor_gt 0.2040
_refine_ls_wR_factor_ref 0.2174
_reflns_Friedel_coverage 0.000
_reflns_number_gt 7383
_reflns_number_total 12373
_reflns_threshold_expression 'I > 2\s(I)'
_cod_data_source_file jo6b00531_si_002.cif
_cod_data_source_block 2c_grel8h
_cod_original_formula_sum 'C36 H75.40 Cl6 N9 O9.20'
_cod_database_code 4036791
_shelx_shelxl_version_number 2014/7
_shelx_space_group_comment
;
The symmetry employed for this shelxl refinement is uniquely defined
by the following loop, which should always be used as a source of
symmetry information in preference to the above space-group names.
They are only intended as comments.
;
_shelx_estimated_absorpt_t_min 0.887
_shelx_estimated_absorpt_t_max 0.965

loop_
_space_group_symop_operation_xyz
'x, y, z'
'-x, -y, -z'

loop_
_atom_site_label
_atom_site_type_symbol
_atom_site_fract_x
_atom_site_fract_y
_atom_site_fract_z
_atom_site_U_iso_or_equiv
_atom_site_adp_type
_atom_site_occupancy
_atom_site_site_symmetry_order
_atom_site_calc_flag
_atom_site_refinement_flags_posn
_atom_site_refinement_flags_adp
_atom_site_refinement_flags_occupancy
_atom_site_disorder_assembly
_atom_site_disorder_group
Cl1 Cl 0.66242(7) 0.73388(7) 0.24062(5) 0.02199(19) Uani 1 1 d . . . . .
Cl2 Cl 0.59733(9) 1.07082(7) 0.16818(5) 0.0310(2) Uani 1 1 d . . . . .
Cl3 Cl 0.46871(9) 0.74043(9) 0.42162(5) 0.0351(2) Uani 1 1 d . . . . .
Cl4 Cl 1.00458(9) 0.74833(10) 0.21403(6) 0.0406(3) Uani 1 1 d . . . . .
Cl5 Cl 0.4322(8) 0.3947(10) 0.1470(5) 0.0394(16) Uani 0.53(4) 1 d . . P . .
Cl50 Cl 0.4042(12) 0.4326(17) 0.1562(3) 0.046(3) Uani 0.47(4) 1 d . . P . .
Cl6 Cl 0.92979(11) 0.32679(9) 0.41043(8) 0.0557(4) Uani 1 1 d . . . . .
N1 N 0.7902(3) 0.9114(3) 0.43978(17) 0.0254(6) Uani 1 1 d . . . . .
N2 N 0.6620(3) 0.9876(2) 0.32001(16) 0.0228(6) Uani 1 1 d . . . . .
H2NA H 0.6466 1.0106 0.2756 0.027 Uiso 1 1 calc R U . . .
H2NB H 0.6742 0.9150 0.3078 0.027 Uiso 1 1 calc R U . . .
N3 N 0.4274(2) 0.8081(2) 0.26912(16) 0.0213(6) Uani 1 1 d . . . . .
H3NA H 0.4296 0.7834 0.3125 0.026 Uiso 1 1 calc R U . . .
H3NB H 0.4896 0.7876 0.2509 0.026 Uiso 1 1 calc R U . . .
N4 N 0.4058(3) 0.7791(3) 0.10937(17) 0.0247(6) Uani 1 1 d . . . . .
N5 N 0.6204(2) 0.8270(2) 0.09027(16) 0.0229(6) Uani 1 1 d . . . . .
H5NA H 0.6209 0.8966 0.1197 0.027 Uiso 1 1 calc R U . . .
H5NB H 0.6026 0.7765 0.1173 0.027 Uiso 1 1 calc R U . . .
N6 N 0.7794(3) 0.6262(2) 0.08779(16) 0.0225(6) Uani 1 1 d . . . . .
H6NA H 0.8439 0.6555 0.1274 0.027 Uiso 1 1 calc R U . . .
H6NB H 0.7161 0.6178 0.1081 0.027 Uiso 1 1 calc R U . . .
N7 N 0.7625(3) 0.4394(2) 0.15210(17) 0.0253(6) Uani 1 1 d . . . . .
N8 N 0.6604(3) 0.4801(2) 0.26762(17) 0.0248(6) Uani 1 1 d . . . . .
H8NA H 0.6017 0.4695 0.2244 0.030 Uiso 1 1 calc R U . . .
H8NB H 0.7141 0.5396 0.2685 0.030 Uiso 1 1 calc R U . . .
N9 N 0.7259(3) 0.6922(2) 0.42264(17) 0.0244(6) Uani 1 1 d . . . . .
H9NA H 0.7551 0.7105 0.3842 0.029 Uiso 1 1 calc R U . . .
H9NB H 0.6554 0.7166 0.4200 0.029 Uiso 1 1 calc R U . . .
C1 C 0.9044(4) 1.0647(4) 0.5779(2) 0.0368(9) Uani 1 1 d . . . . .
H1 H 0.9437 1.1173 0.6249 0.044 Uiso 1 1 calc R U . . .
C2 C 0.8646(4) 1.1013(3) 0.5125(2) 0.0343(9) Uani 1 1 d . . . . .
H2 H 0.8751 1.1794 0.5142 0.041 Uiso 1 1 calc R U . . .
C3 C 0.8098(3) 1.0235(3) 0.4454(2) 0.0266(8) Uani 1 1 d . . . . .
C4 C 0.7738(3) 1.0580(3) 0.3711(2) 0.0297(8) Uani 1 1 d . . . . .
H4A H 0.7635 1.1380 0.3826 0.036 Uiso 1 1 calc R U . . .
H4B H 0.8373 1.0510 0.3437 0.036 Uiso 1 1 calc R U . . .
C5 C 0.5552(3) 0.9892(3) 0.3509(2) 0.0248(7) Uani 1 1 d . . . . .
H5 H 0.5641 0.9516 0.3943 0.030 Uiso 1 1 calc R U . . .
C6 C 0.5316(4) 1.1106(3) 0.3782(2) 0.0370(10) Uani 1 1 d . . . . .
H6A H 0.5801 1.1469 0.4307 0.044 Uiso 1 1 calc R U . . .
H6B H 0.5482 1.1573 0.3430 0.044 Uiso 1 1 calc R U . . .
C7 C 0.4002(5) 1.0933(4) 0.3767(3) 0.0618(15) Uani 1 1 d . . . . .
H7A H 0.3901 1.0995 0.4294 0.074 Uiso 1 1 calc R U . . .
H7B H 0.3623 1.1517 0.3559 0.074 Uiso 1 1 calc R U . . .
C8 C 0.3439(4) 0.9765(4) 0.3260(2) 0.0365(9) Uani 1 1 d . . . . .
H8A H 0.2749 0.9810 0.2859 0.044 Uiso 1 1 calc R U . . .
H8B H 0.3186 0.9263 0.3570 0.044 Uiso 1 1 calc R U . . .
C9 C 0.4415(3) 0.9333(3) 0.2898(2) 0.0251(8) Uani 1 1 d . . . . .
H9 H 0.4407 0.9613 0.2426 0.030 Uiso 1 1 calc R U . . .
C10 C 0.3162(3) 0.7497(3) 0.2105(2) 0.0276(8) Uani 1 1 d . . . . .
H10A H 0.2473 0.7675 0.2306 0.033 Uiso 1 1 calc R U . . .
H10B H 0.3139 0.6671 0.1998 0.033 Uiso 1 1 calc R U . . .
C11 C 0.3107(3) 0.7877(3) 0.1376(2) 0.0228(7) Uani 1 1 d . . . . .
C12 C 0.2148(3) 0.8305(3) 0.1029(2) 0.0293(8) Uani 1 1 d . . . . .
H12 H 0.1490 0.8370 0.1245 0.035 Uiso 1 1 calc R U . . .
C13 C 0.2182(3) 0.8635(4) 0.0358(2) 0.0363(10) Uani 1 1 d . . . . .
H13 H 0.1534 0.8915 0.0100 0.044 Uiso 1 1 calc R U . . .
C14 C 0.3168(3) 0.8553(3) 0.0067(2) 0.0308(9) Uani 1 1 d . . . . .
H14 H 0.3208 0.8776 -0.0391 0.037 Uiso 1 1 calc R U . . .
C15 C 0.4092(3) 0.8137(3) 0.04581(19) 0.0212(7) Uani 1 1 d . . . . .
C16 C 0.5216(3) 0.8066(3) 0.0201(2) 0.0251(8) Uani 1 1 d . . . . .
H16A H 0.5176 0.7312 -0.0137 0.030 Uiso 1 1 calc R U . . .
H16B H 0.5341 0.8639 -0.0089 0.030 Uiso 1 1 calc R U . . .
C17 C 0.7426(3) 0.8208(3) 0.0823(2) 0.0220(7) Uani 1 1 d . . . . .
H17 H 0.7952 0.8375 0.1351 0.026 Uiso 1 1 calc R U . . .
C18 C 0.7872(3) 0.9059(3) 0.0420(2) 0.0274(8) Uani 1 1 d . . . . .
H18A H 0.8041 0.9833 0.0754 0.033 Uiso 1 1 calc R U . . .
H18B H 0.7299 0.9038 -0.0065 0.033 Uiso 1 1 calc R U . . .
C19 C 0.8994(4) 0.8655(3) 0.0267(2) 0.0345(9) Uani 1 1 d . . . . .
H19A H 0.9657 0.8939 0.0728 0.041 Uiso 1 1 calc R U . . .
H19B H 0.9204 0.8916 -0.0166 0.041 Uiso 1 1 calc R U . . .
C20 C 0.8702(3) 0.7354(3) 0.0069(2) 0.0292(8) Uani 1 1 d . . . . .
H20A H 0.8524 0.7041 -0.0493 0.035 Uiso 1 1 calc R U . . .
H20B H 0.9374 0.7036 0.0316 0.035 Uiso 1 1 calc R U . . .
C21 C 0.7619(3) 0.7070(3) 0.03763(19) 0.0225(7) Uani 1 1 d . . . . .
H21 H 0.6922 0.6743 -0.0066 0.027 Uiso 1 1 calc R U . . .
C22 C 0.7949(4) 0.5137(3) 0.0452(2) 0.0284(8) Uani 1 1 d . . . . .
H22A H 0.8591 0.5229 0.0191 0.034 Uiso 1 1 calc R U . . .
H22B H 0.7217 0.4779 0.0055 0.034 Uiso 1 1 calc R U . . .
C23 C 0.8239(3) 0.4387(3) 0.0996(2) 0.0266(8) Uani 1 1 d . . . . .
C24 C 0.9110(4) 0.3731(3) 0.0928(2) 0.0372(10) Uani 1 1 d . . . . .
H24 H 0.9545 0.3757 0.0551 0.045 Uiso 1 1 calc R U . . .
C25 C 0.9330(4) 0.3029(4) 0.1431(3) 0.0472(12) Uani 1 1 d . . . . .
H25 H 0.9916 0.2563 0.1400 0.057 Uiso 1 1 calc R U . . .
C26 C 0.8687(4) 0.3026(3) 0.1969(3) 0.0416(11) Uani 1 1 d . . . . .
H26 H 0.8806 0.2545 0.2309 0.050 Uiso 1 1 calc R U . . .
C27 C 0.7867(3) 0.3733(3) 0.2007(2) 0.0284(8) Uani 1 1 d . . . . .
C28 C 0.7183(4) 0.3782(3) 0.2609(2) 0.0302(8) Uani 1 1 d . . . . .
H28A H 0.6580 0.3097 0.2469 0.036 Uiso 1 1 calc R U . . .
H28B H 0.7718 0.3807 0.3109 0.036 Uiso 1 1 calc R U . . .
C29 C 0.6093(3) 0.5120(3) 0.33592(19) 0.0238(7) Uani 1 1 d . . . . .
H29 H 0.5568 0.5684 0.3262 0.029 Uiso 1 1 calc R U . . .
C30 C 0.5373(3) 0.4136(3) 0.3531(2) 0.0327(9) Uani 1 1 d . . . . .
H30A H 0.5281 0.3436 0.3125 0.039 Uiso 1 1 calc R U . . .
H30B H 0.4584 0.4303 0.3569 0.039 Uiso 1 1 calc R U . . .
C31 C 0.6094(4) 0.4017(3) 0.4309(2) 0.0342(9) Uani 1 1 d . . . . .
H31A H 0.5582 0.3681 0.4591 0.041 Uiso 1 1 calc R U . . .
H31B H 0.6711 0.3550 0.4237 0.041 Uiso 1 1 calc R U . . .
C32 C 0.6634(4) 0.5244(3) 0.4728(2) 0.0317(9) Uani 1 1 d . . . . .
H32A H 0.6039 0.5672 0.4902 0.038 Uiso 1 1 calc R U . . .
H32B H 0.7293 0.5286 0.5175 0.038 Uiso 1 1 calc R U . . .
C33 C 0.7062(3) 0.5667(3) 0.4099(2) 0.0243(7) Uani 1 1 d . . . . .
H33 H 0.7810 0.5384 0.4047 0.029 Uiso 1 1 calc R U . . .
C34 C 0.8072(3) 0.7521(3) 0.4971(2) 0.0290(8) Uani 1 1 d . . . . .
H34A H 0.8828 0.7235 0.5017 0.035 Uiso 1 1 calc R U . . .
H34B H 0.7733 0.7375 0.5395 0.035 Uiso 1 1 calc R U . . .
C35 C 0.8282(3) 0.8765(3) 0.5034(2) 0.0254(8) Uani 1 1 d . . . . .
C36 C 0.8865(3) 0.9506(3) 0.5742(2) 0.0324(9) Uani 1 1 d . . . . .
H36 H 0.9129 0.9232 0.6183 0.039 Uiso 1 1 calc R U . . .
O1W O 0.5303(3) 0.5765(2) 0.07063(15) 0.0372(7) Uani 1 1 d D . . . .
H1W H 0.5120 0.5293 0.0279 0.056 Uiso 0.5 1 d DR U P A 1
H2W H 0.4881 0.5588 0.0990 0.056 Uiso 0.5 1 d DR U P A 1
H01W H 0.4895 0.5150 0.0685 0.056 Uiso 0.5 1 d DR U P B 2
H02W H 0.5501 0.6166 0.1159 0.056 Uiso 0.5 1 d DR U P B 2
O2W O 0.8830(2) 0.6413(2) 0.32734(15) 0.0309(6) Uani 1 1 d D . . . .
H3W H 0.9395 0.6164 0.3509 0.046 Uiso 1 1 d DR U . . .
H4W H 0.9069 0.6856 0.3029 0.046 Uiso 1 1 d DR U . . .
O3W O 0.9397(3) 0.9957(3) 0.2395(2) 0.0663(10) Uani 1 1 d D . . . .
H5W H 0.9599 0.9330 0.2417 0.099 Uiso 1 1 d DR U . . .
H6W H 0.9795 1.0284 0.2154 0.099 Uiso 1 1 d DR U . . .
O4W O 0.9047(5) 0.4242(5) -0.0980(3) 0.082(3) Uani 0.701(13) 1 d . . P . .
O5W O 0.8303(5) 0.7006(4) 0.6723(2) 0.0690(17) Uani 0.817(8) 1 d D . P C 1
H9W H 0.8074 0.6371 0.6786 0.104 Uiso 0.817(8) 1 d DR U P C 1
H10W H 0.8643 0.7456 0.7146 0.104 Uiso 0.817(8) 1 d DR U P C 1
O50W O 0.7989(11) 0.5935(11) 0.6857(7) 0.023(4) Uiso 0.183(8) 1 d . . P C 2
O6W O 1.0581(3) 0.5624(3) 0.4181(2) 0.0473(8) Uani 1 1 d D . . . .
H11W H 1.0133 0.5007 0.4094 0.071 Uiso 1 1 d DR U . . .
H12W H 1.0758 0.5943 0.4652 0.071 Uiso 1 1 d DR U . . .
O7W O 1.2417(7) 0.5354(7) 0.3422(5) 0.050(3) Uiso 0.485(15) 1 d . . P D 1
O70W O 1.2362(15) 0.6211(16) 0.3468(10) 0.077(7) Uiso 0.258(12) 1 d . . P E 2
O71W O 1.2066(14) 0.5146(13) 0.2933(11) 0.061(6) Uiso 0.257(13) 1 d . . P F 3
O8W O 1.1288(4) 1.1160(4) 0.1932(3) 0.0867(14) Uani 1 1 d D . . . .
H15W H 1.1966 1.1252 0.1858 0.130 Uiso 1 1 d DR U . . .
H16W H 1.0800 1.0801 0.1523 0.130 Uiso 1 1 d DR U . . .
O9W O 1.3478(4) 1.1534(4) 0.1590(3) 0.0916(14) Uani 1 1 d D . . . .
H17W H 1.3710 1.1659 0.2069 0.137 Uiso 1 1 d DR U . . .
H18W H 1.3587 1.2134 0.1448 0.137 Uiso 1 1 d DR U . . .
O10W O 0.2026(15) 0.4444(14) 0.2268(12) 0.034(6) Uiso 0.165(11) 1 d . . P G 1
O01W O 0.1994(7) 0.4580(7) 0.1823(6) 0.035(3) Uiso 0.335(11) 1 d . . P G 2

loop_
_atom_site_aniso_label
_atom_site_aniso_U_11
_atom_site_aniso_U_22
_atom_site_aniso_U_33
_atom_site_aniso_U_23
_atom_site_aniso_U_13
_atom_site_aniso_U_12
Cl1 0.0258(4) 0.0211(4) 0.0205(4) 0.0059(3) 0.0059(3) 0.0078(3)
Cl2 0.0451(6) 0.0237(4) 0.0296(5) 0.0105(4) 0.0151(4) 0.0092(4)
Cl3 0.0424(6) 0.0461(6) 0.0312(5) 0.0229(4) 0.0203(4) 0.0191(5)
Cl4 0.0305(5) 0.0606(7) 0.0269(5) 0.0088(5) 0.0089(4) -0.0084(5)
Cl5 0.038(2) 0.043(3) 0.0324(16) 0.0090(17) 0.0013(13) 0.001(2)
Cl50 0.043(3) 0.058(5) 0.0285(14) 0.0068(19) 0.0045(15) -0.012(3)
Cl6 0.0541(7) 0.0338(6) 0.0637(8) 0.0216(5) -0.0221(6) -0.0041(5)
N1 0.0196(15) 0.0292(16) 0.0245(16) 0.0023(13) 0.0050(12) 0.0015(12)
N2 0.0284(16) 0.0180(14) 0.0215(15) 0.0037(12) 0.0066(12) 0.0027(12)
N3 0.0197(15) 0.0278(15) 0.0198(14) 0.0095(12) 0.0084(11) 0.0046(12)
N4 0.0217(15) 0.0333(17) 0.0233(15) 0.0133(13) 0.0071(12) 0.0070(13)
N5 0.0247(16) 0.0252(15) 0.0213(15) 0.0059(12) 0.0087(12) 0.0086(12)
N6 0.0256(16) 0.0220(14) 0.0217(15) 0.0058(12) 0.0074(12) 0.0082(12)
N7 0.0293(17) 0.0219(15) 0.0255(15) 0.0049(12) 0.0069(13) 0.0091(13)
N8 0.0328(17) 0.0205(14) 0.0229(15) 0.0064(12) 0.0091(13) 0.0052(13)
N9 0.0280(16) 0.0239(15) 0.0213(15) 0.0049(12) 0.0065(12) 0.0042(13)
C1 0.038(2) 0.039(2) 0.024(2) -0.0046(17) 0.0060(17) -0.0087(18)
C2 0.034(2) 0.031(2) 0.033(2) 0.0013(17) 0.0088(17) -0.0043(17)
C3 0.0232(19) 0.0291(19) 0.0265(19) 0.0053(15) 0.0080(15) -0.0009(15)
C4 0.030(2) 0.0273(19) 0.0274(19) 0.0058(16) 0.0037(16) -0.0054(16)
C5 0.033(2) 0.0206(17) 0.0217(17) 0.0025(14) 0.0100(15) 0.0078(15)
C6 0.051(3) 0.026(2) 0.033(2) -0.0021(17) 0.0130(19) 0.0138(19)
C7 0.055(3) 0.060(3) 0.059(3) -0.016(3) 0.009(3) 0.031(3)
C8 0.035(2) 0.043(2) 0.037(2) 0.0082(19) 0.0151(18) 0.0173(19)
C9 0.0281(19) 0.0246(18) 0.0257(18) 0.0075(15) 0.0098(15) 0.0079(15)
C10 0.0215(18) 0.038(2) 0.0246(18) 0.0120(16) 0.0070(14) 0.0000(16)
C11 0.0195(17) 0.0238(17) 0.0257(18) 0.0086(14) 0.0055(14) 0.0010(14)
C12 0.0211(18) 0.039(2) 0.035(2) 0.0165(17) 0.0127(16) 0.0074(16)
C13 0.028(2) 0.050(2) 0.045(2) 0.031(2) 0.0123(18) 0.0182(18)
C14 0.031(2) 0.043(2) 0.031(2) 0.0229(18) 0.0139(16) 0.0121(17)
C15 0.0219(17) 0.0223(17) 0.0212(17) 0.0062(14) 0.0078(14) 0.0040(14)
C16 0.0208(18) 0.037(2) 0.0235(18) 0.0126(16) 0.0089(14) 0.0129(15)
C17 0.0200(17) 0.0248(17) 0.0238(17) 0.0073(14) 0.0076(14) 0.0081(14)
C18 0.0246(19) 0.0303(19) 0.034(2) 0.0166(16) 0.0108(16) 0.0085(15)
C19 0.029(2) 0.040(2) 0.043(2) 0.0211(19) 0.0132(18) 0.0101(17)
C20 0.030(2) 0.032(2) 0.030(2) 0.0100(16) 0.0108(16) 0.0102(16)
C21 0.0261(18) 0.0257(18) 0.0203(17) 0.0092(14) 0.0093(14) 0.0091(14)
C22 0.037(2) 0.0239(18) 0.0261(19) 0.0027(15) 0.0123(16) 0.0112(16)
C23 0.0281(19) 0.0228(18) 0.0271(19) 0.0028(15) 0.0046(15) 0.0079(15)
C24 0.041(2) 0.041(2) 0.042(2) 0.0156(19) 0.0237(19) 0.0209(19)
C25 0.055(3) 0.050(3) 0.054(3) 0.026(2) 0.023(2) 0.034(2)
C26 0.056(3) 0.035(2) 0.045(3) 0.019(2) 0.020(2) 0.026(2)
C27 0.035(2) 0.0234(18) 0.0256(19) 0.0043(15) 0.0062(16) 0.0073(16)
C28 0.038(2) 0.0222(18) 0.035(2) 0.0097(16) 0.0120(17) 0.0112(16)
C29 0.0272(19) 0.0230(17) 0.0217(17) 0.0063(14) 0.0063(14) 0.0040(14)
C30 0.028(2) 0.035(2) 0.036(2) 0.0118(17) 0.0097(17) -0.0004(17)
C31 0.044(2) 0.031(2) 0.035(2) 0.0159(17) 0.0159(18) 0.0069(18)
C32 0.045(2) 0.032(2) 0.0237(19) 0.0142(16) 0.0121(17) 0.0093(18)
C33 0.0267(19) 0.0235(17) 0.0243(18) 0.0073(14) 0.0075(15) 0.0058(15)
C34 0.032(2) 0.0298(19) 0.0235(19) 0.0064(15) 0.0032(15) 0.0062(16)
C35 0.0211(18) 0.0318(19) 0.0234(18) 0.0046(15) 0.0077(14) 0.0042(15)
C36 0.029(2) 0.042(2) 0.0226(19) 0.0058(17) 0.0055(16) -0.0011(17)
O1W 0.0508(18) 0.0256(14) 0.0265(14) -0.0008(11) -0.0027(13) 0.0083(13)
O2W 0.0261(14) 0.0376(15) 0.0333(15) 0.0149(12) 0.0099(11) 0.0055(11)
O3W 0.068(3) 0.073(3) 0.046(2) -0.0001(18) 0.0065(18) 0.007(2)
O4W 0.068(4) 0.076(4) 0.080(5) -0.034(3) 0.050(3) -0.033(3)
O5W 0.107(4) 0.069(3) 0.038(2) 0.015(2) 0.015(2) 0.044(3)
O6W 0.0375(17) 0.0397(17) 0.063(2) 0.0197(16) 0.0023(15) 0.0041(14)
O8W 0.095(3) 0.072(3) 0.108(4) 0.040(3) 0.028(3) 0.032(2)
O9W 0.073(3) 0.090(3) 0.101(4) 0.018(3) 0.005(3) 0.012(3)

loop_
_atom_type_symbol
_atom_type_description
_atom_type_scat_dispersion_real
_atom_type_scat_dispersion_imag
_atom_type_scat_source
C C 0.0033 0.0016 'International Tables Vol C Tables 4.2.6.8 and 6.1.1.4'
H H 0.0000 0.0000 'International Tables Vol C Tables 4.2.6.8 and 6.1.1.4'
N N 0.0061 0.0033 'International Tables Vol C Tables 4.2.6.8 and 6.1.1.4'
O O 0.0106 0.0060 'International Tables Vol C Tables 4.2.6.8 and 6.1.1.4'
Cl Cl 0.1484 0.1585 'International Tables Vol C Tables 4.2.6.8 and 6.1.1.4'

loop_
_geom_angle_atom_site_label_1
_geom_angle_atom_site_label_2
_geom_angle_atom_site_label_3
_geom_angle
C35 N1 C3 117.5(3)
C5 N2 C4 117.0(3)
C5 N2 H2NA 108.0
C4 N2 H2NA 108.0
C5 N2 H2NB 108.0
C4 N2 H2NB 108.0
H2NA N2 H2NB 107.3
C9 N3 C10 114.8(3)
C9 N3 H3NA 108.6
C10 N3 H3NA 108.6
C9 N3 H3NB 108.6
C10 N3 H3NB 108.6
H3NA N3 H3NB 107.5
C15 N4 C11 118.9(3)
C17 N5 C16 119.8(3)
C17 N5 H5NA 107.4
C16 N5 H5NA 107.4
C17 N5 H5NB 107.4
C16 N5 H5NB 107.4
H5NA N5 H5NB 106.9
C22 N6 C21 112.4(3)
C22 N6 H6NA 109.1
C21 N6 H6NA 109.1
C22 N6 H6NB 109.1
C21 N6 H6NB 109.1
H6NA N6 H6NB 107.8
C23 N7 C27 117.9(3)
C28 N8 C29 117.3(3)
C28 N8 H8NA 108.0
C29 N8 H8NA 108.0
C28 N8 H8NB 108.0
C29 N8 H8NB 108.0
H8NA N8 H8NB 107.2
C34 N9 C33 113.8(3)
C34 N9 H9NA 108.8
C33 N9 H9NA 108.8
C34 N9 H9NB 108.8
C33 N9 H9NB 108.8
H9NA N9 H9NB 107.7
C2 C1 C36 119.3(4)
C2 C1 H1 120.4
C36 C1 H1 120.4
C3 C2 C1 119.1(4)
C3 C2 H2 120.4
C1 C2 H2 120.4
N1 C3 C2 123.1(4)
N1 C3 C4 115.5(3)
C2 C3 C4 121.3(3)
N2 C4 C3 112.3(3)
N2 C4 H4A 109.1
C3 C4 H4A 109.1
N2 C4 H4B 109.1
C3 C4 H4B 109.1
H4A C4 H4B 107.9
N2 C5 C9 113.1(3)
N2 C5 C6 111.9(3)
C9 C5 C6 102.3(3)
N2 C5 H5 109.8
C9 C5 H5 109.8
C6 C5 H5 109.8
C7 C6 C5 103.3(4)
C7 C6 H6A 111.1
C5 C6 H6A 111.1
C7 C6 H6B 111.1
C5 C6 H6B 111.1
H6A C6 H6B 109.1
C8 C7 C6 108.3(3)
C8 C7 H7A 110.0
C6 C7 H7A 110.0
C8 C7 H7B 110.0
C6 C7 H7B 110.0
H7A C7 H7B 108.4
C7 C8 C9 104.5(3)
C7 C8 H8A 110.9
C9 C8 H8A 110.9
C7 C8 H8B 110.9
C9 C8 H8B 110.9
H8A C8 H8B 108.9
N3 C9 C5 113.0(3)
N3 C9 C8 112.4(3)
C5 C9 C8 103.8(3)
N3 C9 H9 109.1
C5 C9 H9 109.1
C8 C9 H9 109.1
N3 C10 C11 109.8(3)
N3 C10 H10A 109.7
C11 C10 H10A 109.7
N3 C10 H10B 109.7
C11 C10 H10B 109.7
H10A C10 H10B 108.2
N4 C11 C12 122.5(3)
N4 C11 C10 115.1(3)
C12 C11 C10 122.4(3)
C13 C12 C11 118.0(3)
C13 C12 H12 121.0
C11 C12 H12 121.0
C14 C13 C12 119.5(3)
C14 C13 H13 120.2
C12 C13 H13 120.2
C15 C14 C13 118.5(3)
C15 C14 H14 120.7
C13 C14 H14 120.7
N4 C15 C14 122.5(3)
N4 C15 C16 115.5(3)
C14 C15 C16 122.0(3)
N5 C16 C15 107.8(3)
N5 C16 H16A 110.1
C15 C16 H16A 110.1
N5 C16 H16B 110.1
C15 C16 H16B 110.1
H16A C16 H16B 108.5
N5 C17 C18 113.3(3)
N5 C17 C21 115.6(3)
C18 C17 C21 104.8(3)
N5 C17 H17 107.6
C18 C17 H17 107.6
C21 C17 H17 107.6
C17 C18 C19 102.1(3)
C17 C18 H18A 111.3
C19 C18 H18A 111.3
C17 C18 H18B 111.3
C19 C18 H18B 111.3
H18A C18 H18B 109.2
C18 C19 C20 104.9(3)
C18 C19 H19A 110.8
C20 C19 H19A 110.8
C18 C19 H19B 110.8
C20 C19 H19B 110.8
H19A C19 H19B 108.8
C21 C20 C19 106.2(3)
C21 C20 H20A 110.5
C19 C20 H20A 110.5
C21 C20 H20B 110.5
C19 C20 H20B 110.5
H20A C20 H20B 108.7
N6 C21 C17 111.3(3)
N6 C21 C20 112.8(3)
C17 C21 C20 104.7(3)
N6 C21 H21 109.3
C17 C21 H21 109.3
C20 C21 H21 109.3
N6 C22 C23 110.6(3)
N6 C22 H22A 109.5
C23 C22 H22A 109.5
N6 C22 H22B 109.5
C23 C22 H22B 109.5
H22A C22 H22B 108.1
N7 C23 C24 123.1(3)
N7 C23 C22 117.0(3)
C24 C23 C22 119.9(3)
C23 C24 C25 117.9(4)
C23 C24 H24 121.0
C25 C24 H24 121.0
C26 C25 C24 119.0(4)
C26 C25 H25 120.5
C24 C25 H25 120.5
C25 C26 C27 118.7(4)
C25 C26 H26 120.7
C27 C26 H26 120.7
N7 C27 C26 123.3(4)
N7 C27 C28 116.8(3)
C26 C27 C28 120.0(3)
N8 C28 C27 110.0(3)
N8 C28 H28A 109.7
C27 C28 H28A 109.7
N8 C28 H28B 109.7
C27 C28 H28B 109.7
H28A C28 H28B 108.2
N8 C29 C30 114.7(3)
N8 C29 C33 111.4(3)
C30 C29 C33 106.3(3)
N8 C29 H29 108.1
C30 C29 H29 108.1
C33 C29 H29 108.1
C29 C30 C31 104.6(3)
C29 C30 H30A 110.8
C31 C30 H30A 110.8
C29 C30 H30B 110.8
C31 C30 H30B 110.8
H30A C30 H30B 108.9
C32 C31 C30 102.5(3)
C32 C31 H31A 111.3
C30 C31 H31A 111.3
C32 C31 H31B 111.3
C30 C31 H31B 111.3
H31A C31 H31B 109.2
C33 C32 C31 101.4(3)
C33 C32 H32A 111.5
C31 C32 H32A 111.5
C33 C32 H32B 111.5
C31 C32 H32B 111.5
H32A C32 H32B 109.3
N9 C33 C32 114.4(3)
N9 C33 C29 110.3(3)
C32 C33 C29 104.7(3)
N9 C33 H33 109.1
C32 C33 H33 109.1
C29 C33 H33 109.1
N9 C34 C35 110.5(3)
N9 C34 H34A 109.5
C35 C34 H34A 109.5
N9 C34 H34B 109.5
C35 C34 H34B 109.5
H34A C34 H34B 108.1
N1 C35 C36 122.9(3)
N1 C35 C34 117.5(3)
C36 C35 C34 119.6(3)
C1 C36 C35 118.1(4)
C1 C36 H36 121.0
C35 C36 H36 121.0
H1W O1W H2W 110.5
H01W O1W H02W 110.4
H3W O2W H4W 110.5
H5W O3W H6W 110.4
H9W O5W H10W 110.6
H11W O6W H12W 110.5
H15W O8W H16W 110.3
H17W O9W H18W 110.4

loop_
_geom_bond_atom_site_label_1
_geom_bond_atom_site_label_2
_geom_bond_distance
Cl5 Cl50 0.616(9)
N1 C35 1.338(5)
N1 C3 1.352(5)
N2 C5 1.491(5)
N2 C4 1.497(5)
N2 H2NA 0.9100
N2 H2NB 0.9100
N3 C9 1.489(4)
N3 C10 1.501(5)
N3 H3NA 0.9100
N3 H3NB 0.9100
N4 C15 1.335(4)
N4 C11 1.339(4)
N5 C17 1.490(4)
N5 C16 1.497(4)
N5 H5NA 0.9100
N5 H5NB 0.9100
N6 C22 1.490(4)
N6 C21 1.498(4)
N6 H6NA 0.9100
N6 H6NB 0.9100
N7 C23 1.327(5)
N7 C27 1.342(4)
N8 C28 1.490(4)
N8 C29 1.505(4)
N8 H8NA 0.9100
N8 H8NB 0.9100
N9 C34 1.478(5)
N9 C33 1.498(4)
N9 H9NA 0.9100
N9 H9NB 0.9100
C1 C2 1.381(6)
C1 C36 1.382(6)
C1 H1 0.9500
C2 C3 1.369(5)
C2 H2 0.9500
C3 C4 1.507(5)
C4 H4A 0.9900
C4 H4B 0.9900
C5 C9 1.534(5)
C5 C6 1.547(5)
C5 H5 1.0000
C6 C7 1.536(7)
C6 H6A 0.9900
C6 H6B 0.9900
C7 C8 1.526(7)
C7 H7A 0.9900
C7 H7B 0.9900
C8 C9 1.538(5)
C8 H8A 0.9900
C8 H8B 0.9900
C9 H9 1.0000
C10 C11 1.505(5)
C10 H10A 0.9900
C10 H10B 0.9900
C11 C12 1.391(5)
C12 C13 1.388(5)
C12 H12 0.9500
C13 C14 1.387(5)
C13 H13 0.9500
C14 C15 1.384(5)
C14 H14 0.9500
C15 C16 1.508(5)
C16 H16A 0.9900
C16 H16B 0.9900
C17 C18 1.520(5)
C17 C21 1.532(5)
C17 H17 1.0000
C18 C19 1.526(5)
C18 H18A 0.9900
C18 H18B 0.9900
C19 C20 1.547(5)
C19 H19A 0.9900
C19 H19B 0.9900
C20 C21 1.542(5)
C20 H20A 0.9900
C20 H20B 0.9900
C21 H21 1.0000
C22 C23 1.515(5)
C22 H22A 0.9900
C22 H22B 0.9900
C23 C24 1.386(5)
C24 C25 1.403(6)
C24 H24 0.9500
C25 C26 1.371(6)
C25 H25 0.9500
C26 C27 1.375(5)
C26 H26 0.9500
C27 C28 1.499(5)
C28 H28A 0.9900
C28 H28B 0.9900
C29 C30 1.533(5)
C29 C33 1.543(5)
C29 H29 1.0000
C30 C31 1.545(6)
C30 H30A 0.9900
C30 H30B 0.9900
C31 C32 1.537(6)
C31 H31A 0.9900
C31 H31B 0.9900
C32 C33 1.524(5)
C32 H32A 0.9900
C32 H32B 0.9900
C33 H33 1.0000
C34 C35 1.501(5)
C34 H34A 0.9900
C34 H34B 0.9900
C35 C36 1.403(5)
C36 H36 0.9500
O1W H1W 0.8400
O1W H2W 0.8400
O1W H01W 0.8401
O1W H02W 0.8402
O2W H3W 0.8399
O2W H4W 0.8398
O3W H5W 0.8402
O3W H6W 0.8401
O5W H9W 0.8398
O5W H10W 0.8395
O6W H11W 0.8400
O6W H12W 0.8399
O8W H15W 0.8405
O8W H16W 0.8405
O9W H17W 0.8403
O9W H18W 0.8404

loop_
_geom_hbond_atom_site_label_D
_geom_hbond_atom_site_label_H
_geom_hbond_atom_site_label_A
_geom_hbond_distance_DH
_geom_hbond_distance_HA
_geom_hbond_distance_DA
_geom_hbond_angle_DHA
_geom_hbond_site_symmetry_A
N2 H2NA Cl2 0.91 2.24 3.151(3) 176.0 .
N2 H2NB Cl1 0.91 2.28 3.154(3) 161.1 .
N3 H3NA Cl3 0.91 2.15 3.053(3) 169.3 .
N3 H3NB Cl1 0.91 2.25 3.130(3) 163.5 .
N5 H5NA Cl2 0.91 2.21 3.107(3) 167.5 .
N5 H5NB Cl1 0.91 2.41 3.181(3) 142.0 .
N5 H5NB O1W 0.91 2.42 3.070(4) 128.6 .
N6 H6NA Cl4 0.91 2.21 3.112(4) 170.8 .
N6 H6NB Cl1 0.91 2.79 3.470(3) 133.0 .
N6 H6NB O1W 0.91 2.12 2.873(4) 139.1 .
N8 H8NA Cl5 0.91 2.17 3.016(5) 155.3 .
N8 H8NA Cl50 0.91 2.34 3.182(12) 153.5 .
N8 H8NB Cl1 0.91 2.66 3.269(3) 125.0 .
N8 H8NB O2W 0.91 2.16 2.955(4) 145.7 .
N9 H9NA Cl1 0.91 2.72 3.434(3) 135.8 .
N9 H9NA O2W 0.91 2.16 2.846(4) 131.1 .
N9 H9NB Cl3 0.91 2.26 3.155(3) 166.8 .
C4 H4A Cl6 0.99 2.75 3.455(4) 128.4 1_565
C4 H4B O3W 0.99 2.49 3.443(6) 160.6 .
C5 H5 Cl3 1.00 2.91 3.707(4) 137.5 .
C6 H6A Cl3 0.99 2.98 3.746(4) 135.2 2_676
C9 H9 Cl2 1.00 2.91 3.740(4) 141.2 .
C10 H10A Cl4 0.99 2.79 3.693(4) 151.1 1_455
C12 H12 Cl4 0.95 2.90 3.728(4) 146.8 1_455
C14 H14 Cl2 0.95 2.91 3.831(4) 163.0 2_675
C16 H16A Cl5 0.99 2.82 3.692(16) 147.1 2_665
C17 H17 O3W 1.00 2.58 3.428(5) 142.7 .
C21 H21 Cl5 1.00 2.59 3.542(6) 159.5 2_665
C21 H21 Cl50 1.00 2.71 3.624(7) 151.3 2_665
C22 H22A O4W 0.99 2.44 3.222(6) 136.0 .
C28 H28A Cl2 0.99 2.92 3.778(4) 145.4 1_545
C28 H28B Cl6 0.99 2.57 3.515(4) 159.6 .
C29 H29 Cl3 1.00 2.89 3.661(4) 135.0 .
C33 H33 O2W 1.00 2.50 3.010(5) 110.9 .
C34 H34A Cl6 0.99 2.66 3.550(4) 149.2 2_766
C34 H34B O5W 0.99 2.54 3.379(6) 141.9 .
O1W H1W O1W 0.84 1.92 2.759(5) 179.1 2_665
O1W H01W Cl5 0.84 2.42 3.133(5) 142.9 .
O1W H2W Cl50 0.84 2.31 3.077(6) 152.7 .
O1W H01W Cl5 0.84 2.42 3.133(5) 142.9 .
O1W H2W Cl50 0.84 2.31 3.077(6) 152.7 .
O1W H02W Cl1 0.84 2.44 3.256(3) 163.9 .
O2W H3W O6W 0.84 1.94 2.769(4) 171.2 .
O2W H4W Cl4 0.84 2.40 3.194(3) 157.8 .
O3W H5W Cl4 0.84 2.37 3.187(4) 165.6 .
O3W H6W O8W 0.84 2.13 2.923(6) 158.3 .
O5W H9W O7W 0.84 2.07 2.877(9) 160.9 2_766
O5W H9W O10W 0.84 2.21 2.89(2) 139.3 2_666
O5W H10W O8W 0.84 2.11 2.882(7) 152.3 2_776
O6W H11W Cl6 0.84 2.26 3.083(3) 165.1 .
O6W H12W Cl6 0.84 2.30 3.122(4) 164.5 2_766
O8W H15W O9W 0.84 1.97 2.804(7) 173.7 .
O9W H18W Cl5 0.84 2.30 3.100(9) 160.3 1_665
O9W H18W Cl50 0.84 2.65 3.445(19) 158.5 1_665

loop_
_geom_torsion_atom_site_label_1
_geom_torsion_atom_site_label_2
_geom_torsion_atom_site_label_3
_geom_torsion_atom_site_label_4
_geom_torsion
C36 C1 C2 C3 -0.9(6)
C35 N1 C3 C2 -0.9(5)
C35 N1 C3 C4 175.5(3)
C1 C2 C3 N1 1.3(6)
C1 C2 C3 C4 -174.8(4)
C5 N2 C4 C3 60.1(4)
N1 C3 C4 N2 38.1(4)
C2 C3 C4 N2 -145.5(4)
C4 N2 C5 C9 169.2(3)
C4 N2 C5 C6 54.2(4)
N2 C5 C6 C7 158.4(3)
C9 C5 C6 C7 37.0(4)
C5 C6 C7 C8 -18.5(5)
C6 C7 C8 C9 -7.4(5)
C10 N3 C9 C5 179.0(3)
C10 N3 C9 C8 61.8(4)
N2 C5 C9 N3 75.1(4)
C6 C5 C9 N3 -164.3(3)
N2 C5 C9 C8 -162.8(3)
C6 C5 C9 C8 -42.3(4)
C7 C8 C9 N3 153.2(3)
C7 C8 C9 C5 30.7(4)
C9 N3 C10 C11 59.0(4)
C15 N4 C11 C12 0.5(5)
C15 N4 C11 C10 -178.4(3)
N3 C10 C11 N4 52.5(4)
N3 C10 C11 C12 -126.4(4)
N4 C11 C12 C13 1.1(6)
C10 C11 C12 C13 179.9(4)
C11 C12 C13 C14 -1.4(6)
C12 C13 C14 C15 0.2(6)
C11 N4 C15 C14 -1.8(5)
C11 N4 C15 C16 177.1(3)
C13 C14 C15 N4 1.5(6)
C13 C14 C15 C16 -177.3(4)
C17 N5 C16 C15 177.7(3)
N4 C15 C16 N5 -32.4(4)
C14 C15 C16 N5 146.5(3)
C16 N5 C17 C18 60.7(4)
C16 N5 C17 C21 -60.3(4)
N5 C17 C18 C19 -168.6(3)
C21 C17 C18 C19 -41.7(4)
C17 C18 C19 C20 37.0(4)
C18 C19 C20 C21 -18.8(4)
C22 N6 C21 C17 178.3(3)
C22 N6 C21 C20 -64.3(4)
N5 C17 C21 N6 -82.3(4)
C18 C17 C21 N6 152.2(3)
N5 C17 C21 C20 155.5(3)
C18 C17 C21 C20 30.0(3)
C19 C20 C21 N6 -127.9(3)
C19 C20 C21 C17 -6.7(4)
C21 N6 C22 C23 174.5(3)
C27 N7 C23 C24 0.1(6)
C27 N7 C23 C22 179.9(3)
N6 C22 C23 N7 43.4(5)
N6 C22 C23 C24 -136.8(4)
N7 C23 C24 C25 1.3(6)
C22 C23 C24 C25 -178.5(4)
C23 C24 C25 C26 -0.5(7)
C24 C25 C26 C27 -1.5(7)
C23 N7 C27 C26 -2.3(6)
C23 N7 C27 C28 178.4(3)
C25 C26 C27 N7 3.1(7)
C25 C26 C27 C28 -177.6(4)
C29 N8 C28 C27 -167.5(3)
N7 C27 C28 N8 -15.9(5)
C26 C27 C28 N8 164.8(4)
C28 N8 C29 C30 -45.3(4)
C28 N8 C29 C33 75.5(4)
N8 C29 C30 C31 113.3(3)
C33 C29 C30 C31 -10.2(4)
C29 C30 C31 C32 34.3(4)
C30 C31 C32 C33 -45.3(4)
C34 N9 C33 C32 55.3(4)
C34 N9 C33 C29 173.1(3)
C31 C32 C33 N9 159.9(3)
C31 C32 C33 C29 39.0(3)
N8 C29 C33 N9 92.9(3)
C30 C29 C33 N9 -141.5(3)
N8 C29 C33 C32 -143.5(3)
C30 C29 C33 C32 -18.0(4)
C33 N9 C34 C35 176.4(3)
C3 N1 C35 C36 -0.1(5)
C3 N1 C35 C34 -179.6(3)
N9 C34 C35 N1 -11.1(5)
N9 C34 C35 C36 169.3(3)
C2 C1 C36 C35 0.1(6)
N1 C35 C36 C1 0.4(6)
C34 C35 C36 C1 180.0(4)
